data_7225981
loop_
_publ_author_name
'Ohshima, Yu'
'Kubo, Kazuya'
'Matsumoto, Takashi'
'Ye, Heng-Yun'
'Noro, Shin-ichiro'
'Akutagawa, Tomoyuki'
'Nakamura, Takayoshi'

_publ_section_title
;
 One-dimensional supramolecular columnar structure of
 trans-syn-trans-dicyclohexano[18]crown-6 and organic ammonium cations
;
_journal_issue 41
_journal_name_full CrystEngComm
_journal_page_first 7959
_journal_paper_doi 10.1039/C6CE00980H
_journal_volume 18
_journal_year 2016
_chemical_formula_sum 'C32 H44 N Ni O6 S10'
_chemical_formula_weight 917.99
_chemical_name_systematic ' (anilinium)(trasn-syn-trans-dicyclohexano[18]crown-6)[Ni(dmit)2]'
_space_group_crystal_system triclinic
_space_group_IT_number 2
_space_group_name_Hall '-P 1'
_space_group_name_H-M_alt 'P -1'
_symmetry_cell_setting triclinic
_symmetry_space_group_name_Hall '-P 1'
_symmetry_space_group_name_H-M 'P -1'
_atom_sites_solution_hydrogens geom
_audit_update_record
;
2016-04-16 deposited with the CCDC.
2016-07-11 downloaded from the CCDC.
;
_cell_angle_alpha 89.8210(17)
_cell_angle_beta 81.4586(15)
_cell_angle_gamma 79.9673(16)
_cell_formula_units_Z 1
_cell_length_a 8.0251(4)
_cell_length_b 10.0806(6)
_cell_length_c 12.6959(7)
_cell_measurement_reflns_used 8670
_cell_measurement_temperature 173
_cell_measurement_theta_max 27.41
_cell_measurement_theta_min 3.02
_cell_volume 999.87(10)
_computing_molecular_graphics 'Yadokari-XG 2009 (Wakita Nemoto et al., 2009)'
_computing_publication_material 'Yadokari-XG 2009 (Wakita,Nemoto et al., 2009)'
_computing_structure_refinement 'SHELXL-2014/7 (Sheldrick, 2014)'
_computing_structure_solution 'SIR 2004'
_diffrn_ambient_temperature 173(2)
_diffrn_detector_area_resol_mean 10.000
_diffrn_measured_fraction_theta_full 0.995
_diffrn_measured_fraction_theta_max 0.986
_diffrn_measurement_device_type 'Rigaku R-AXIS RAPID'
_diffrn_measurement_method \w
_diffrn_radiation_monochromator graphite
_diffrn_radiation_type MoK\a
_diffrn_radiation_wavelength 0.71075
_diffrn_reflns_av_R_equivalents 0.0247
_diffrn_reflns_av_unetI/netI 0.0312
_diffrn_reflns_Laue_measured_fraction_full 0.995
_diffrn_reflns_Laue_measured_fraction_max 0.986
_diffrn_reflns_limit_h_max 10
_diffrn_reflns_limit_h_min -9
_diffrn_reflns_limit_k_max 13
_diffrn_reflns_limit_k_min -13
_diffrn_reflns_limit_l_max 16
_diffrn_reflns_limit_l_min -16
_diffrn_reflns_number 9776
_diffrn_reflns_point_group_measured_fraction_full 0.995
_diffrn_reflns_point_group_measured_fraction_max 0.986
_diffrn_reflns_theta_full 25.242
_diffrn_reflns_theta_max 27.430
_diffrn_reflns_theta_min 3.022
_exptl_absorpt_coefficient_mu 1.050
_exptl_absorpt_correction_T_max 1.0000
_exptl_absorpt_correction_T_min 0.7195
_exptl_absorpt_correction_type multi-scan
_exptl_absorpt_process_details
;Higashi, T. (1995). Program for Absorption Correction. Rigaku Corporation,
Tokyo, Japan.
;
_exptl_crystal_colour black
_exptl_crystal_density_diffrn 1.525
_exptl_crystal_description platelet
_exptl_crystal_F_000 479
_exptl_crystal_size_max 0.510
_exptl_crystal_size_mid 0.250
_exptl_crystal_size_min 0.100
_refine_diff_density_max 0.850
_refine_diff_density_min -0.349
_refine_diff_density_rms 0.136
_refine_ls_extinction_method none
_refine_ls_goodness_of_fit_ref 1.158
_refine_ls_hydrogen_treatment constr
_refine_ls_matrix_type full
_refine_ls_number_parameters 233
_refine_ls_number_reflns 4494
_refine_ls_number_restraints 0
_refine_ls_restrained_S_all 1.158
_refine_ls_R_factor_all 0.0458
_refine_ls_R_factor_gt 0.0425
_refine_ls_shift/su_max 0.000
_refine_ls_shift/su_mean 0.000
_refine_ls_structure_factor_coef Fsqd
_refine_ls_weighting_details 'w=1/[\s^2^(Fo^2^)+(0.0666P)^2^+0.2132P] where P=(Fo^2^+2Fc^2^)/3'
_refine_ls_weighting_scheme calc
_refine_ls_wR_factor_gt 0.1068
_refine_ls_wR_factor_ref 0.1120
_reflns_Friedel_coverage 0.000
_reflns_number_gt 4083
_reflns_number_total 4494
_reflns_threshold_expression 'I > 2\s(I)'
_cod_data_source_file c6ce00980h2.cif
_cod_data_source_block anilinium_trans-syn-trans-dicyclohexano18crown-6_Ni_dmit_2
_cod_depositor_comments 'Adding full bibliography for 7225981--7225982.cif.'
_cod_original_cell_volume 999.88(10)
_cod_database_code 7225981
_shelx_space_group_comment
;
The symmetry employed for this shelxl refinement is uniquely defined
by the following loop, which should always be used as a source of
symmetry information in preference to the above space-group names.
They are only intended as comments.
;
_shelx_estimated_absorpt_t_min 0.616
_shelx_estimated_absorpt_t_max 0.902

loop_
_space_group_symop_operation_xyz
'x, y, z'
'-x, -y, -z'

loop_
_atom_site_label
_atom_site_type_symbol
_atom_site_fract_x
_atom_site_fract_y
_atom_site_fract_z
_atom_site_U_iso_or_equiv
_atom_site_adp_type
_atom_site_occupancy
_atom_site_site_symmetry_order
_atom_site_calc_flag
_atom_site_refinement_flags_posn
_atom_site_refinement_flags_adp
_atom_site_refinement_flags_occupancy
S1 S -0.07736(7) 0.05144(6) -0.15344(4) 0.04169(14) Uani 1 1 d . . .
C1 C -0.0317(2) 0.2115(2) -0.17069(16) 0.0379(4) Uani 1 1 d . . .
S2 S -0.05339(7) 0.30042(6) -0.28825(4) 0.04605(15) Uani 1 1 d . . .
C2 C 0.0213(3) 0.4435(2) -0.25234(18) 0.0429(5) Uani 1 1 d . . .
S3 S 0.03645(8) 0.57312(7) -0.32966(6) 0.05543(18) Uani 1 1 d . . .
S4 S 0.07974(7) 0.43392(6) -0.12545(5) 0.04307(15) Uani 1 1 d . . .
C3 C 0.0321(2) 0.2739(2) -0.09472(16) 0.0365(4) Uani 1 1 d . . .
S5 S 0.06833(6) 0.19600(5) 0.02278(4) 0.03861(14) Uani 1 1 d . . .
Ni1 Ni 0.0000 0.0000 0.0000 0.03373(12) Uani 1 2 d S . P
C4 C 0.3659(2) 0.34084(17) 0.46831(13) 0.0307(4) Uani 1 1 d . . .
H1 H 0.2525 0.3129 0.4823 0.037 Uiso 1 1 calc R U .
H2 H 0.3507 0.4329 0.4397 0.037 Uiso 1 1 calc R U .
O1 O 0.47928(17) 0.24953(12) 0.39291(9) 0.0301(3) Uani 1 1 d . . .
C5 C 0.4401(2) 0.26424(16) 0.28604(12) 0.0246(3) Uani 1 1 d . . .
H3 H 0.3155 0.2630 0.2874 0.030 Uiso 1 1 calc R U .
C6 C 0.4811(3) 0.39584(18) 0.23726(14) 0.0337(4) Uani 1 1 d . . .
H4 H 0.4097 0.4731 0.2796 0.040 Uiso 1 1 calc R U .
H5 H 0.6027 0.4004 0.2396 0.040 Uiso 1 1 calc R U .
C7 C 0.4474(3) 0.40541(19) 0.12223(15) 0.0412(5) Uani 1 1 d . . .
H6 H 0.3243 0.4064 0.1201 0.049 Uiso 1 1 calc R U .
H7 H 0.4767 0.4904 0.0918 0.049 Uiso 1 1 calc R U .
C8 C 0.5540(3) 0.2861(2) 0.05606(14) 0.0381(4) Uani 1 1 d . . .
H8 H 0.5270 0.2912 -0.0176 0.046 Uiso 1 1 calc R U .
H9 H 0.6771 0.2899 0.0529 0.046 Uiso 1 1 calc R U .
C9 C 0.5180(2) 0.15348(17) 0.10396(13) 0.0287(3) Uani 1 1 d . . .
H10 H 0.5952 0.0779 0.0626 0.034 Uiso 1 1 calc R U .
H11 H 0.3988 0.1447 0.0981 0.034 Uiso 1 1 calc R U .
C10 C 0.5433(2) 0.14320(16) 0.22089(12) 0.0234(3) Uani 1 1 d . . .
H12 H 0.6674 0.1386 0.2257 0.028 Uiso 1 1 calc R U .
O2 O 0.48672(16) 0.02663(11) 0.27024(9) 0.0277(3) Uani 1 1 d . . .
C11 C 0.5624(3) -0.09632(17) 0.21431(14) 0.0320(4) Uani 1 1 d . . .
H13 H 0.6887 -0.1055 0.2034 0.038 Uiso 1 1 calc R U .
H14 H 0.5245 -0.0970 0.1436 0.038 Uiso 1 1 calc R U .
C12 C 0.5087(2) -0.21111(17) 0.27859(14) 0.0307(4) Uani 1 1 d . . .
H15 H 0.3823 -0.1969 0.2955 0.037 Uiso 1 1 calc R U .
H16 H 0.5478 -0.2966 0.2369 0.037 Uiso 1 1 calc R U .
O3 O 0.58134(16) -0.21919(11) 0.37465(9) 0.0285(3) Uani 1 1 d . . .
C13 C 0.5580(2) -0.33938(17) 0.43030(14) 0.0305(4) Uani 1 1 d . . .
H17 H 0.6144 -0.4192 0.3851 0.037 Uiso 1 1 calc R U .
H18 H 0.4344 -0.3430 0.4470 0.037 Uiso 1 1 calc R U .
N1 N 0.3654(3) -0.0005(3) 0.5030(2) 0.0226(5) Uani 0.5 1 d . . P
H1A H 0.4215 0.0087 0.4363 0.034 Uiso 0.5 1 calc R U P
H1B H 0.4138 -0.0786 0.5308 0.034 Uiso 0.5 1 calc R U P
H1C H 0.3731 0.0704 0.5451 0.034 Uiso 0.5 1 calc R U P
C14 C 0.0898(3) 0.0675(2) 0.42250(18) 0.0474(5) Uani 1 1 d . . .
H19 H 0.1515 0.1134 0.3688 0.057 Uiso 1 1 calc R U .
C15 C 0.1741(2) -0.0039(2) 0.49728(17) 0.0386(4) Uani 1 1 d . . .
C16 C 0.0861(3) -0.0729(2) 0.57505(19) 0.0467(5) Uani 1 1 d . . .
H20 H 0.1444 -0.1233 0.6261 0.056 Uiso 1 1 calc R U .

loop_
_atom_site_aniso_label
_atom_site_aniso_U_11
_atom_site_aniso_U_22
_atom_site_aniso_U_33
_atom_site_aniso_U_23
_atom_site_aniso_U_13
_atom_site_aniso_U_12
S1 0.0402(3) 0.0540(3) 0.0350(3) -0.0003(2) -0.0150(2) -0.0118(2)
C1 0.0267(9) 0.0522(12) 0.0341(10) 0.0014(8) -0.0079(7) -0.0020(8)
S2 0.0392(3) 0.0616(4) 0.0396(3) 0.0072(2) -0.0147(2) -0.0081(2)
C2 0.0275(9) 0.0538(12) 0.0432(11) 0.0040(9) -0.0033(8) 0.0028(8)
S3 0.0445(3) 0.0580(4) 0.0596(4) 0.0165(3) -0.0075(3) 0.0020(3)
S4 0.0391(3) 0.0441(3) 0.0446(3) -0.0018(2) -0.0075(2) -0.0023(2)
C3 0.0261(9) 0.0443(11) 0.0369(10) -0.0027(8) -0.0049(7) 0.0004(7)
S5 0.0370(3) 0.0452(3) 0.0341(3) -0.0049(2) -0.0119(2) -0.0030(2)
Ni1 0.02599(18) 0.0446(2) 0.03018(19) -0.00440(14) -0.00755(13) -0.00221(14)
C4 0.0418(10) 0.0243(8) 0.0222(8) -0.0001(6) -0.0006(7) 0.0006(7)
O1 0.0430(7) 0.0244(6) 0.0195(6) 0.0011(4) -0.0028(5) 0.0022(5)
C5 0.0299(8) 0.0236(8) 0.0194(7) 0.0026(6) -0.0020(6) -0.0034(6)
C6 0.0514(11) 0.0249(8) 0.0252(8) 0.0046(6) -0.0048(7) -0.0091(7)
C7 0.0684(14) 0.0270(9) 0.0264(9) 0.0078(7) -0.0079(9) -0.0028(9)
C8 0.0576(12) 0.0349(10) 0.0207(8) 0.0058(7) -0.0020(8) -0.0081(8)
C9 0.0357(9) 0.0286(8) 0.0215(8) 0.0018(6) -0.0054(6) -0.0044(7)
C10 0.0251(7) 0.0240(7) 0.0205(7) 0.0033(6) -0.0020(6) -0.0041(6)
O2 0.0362(7) 0.0207(6) 0.0231(6) 0.0009(4) 0.0035(5) -0.0036(5)
C11 0.0477(10) 0.0237(8) 0.0217(8) -0.0007(6) -0.0007(7) -0.0017(7)
C12 0.0445(10) 0.0247(8) 0.0244(8) 0.0009(6) -0.0078(7) -0.0074(7)
O3 0.0426(7) 0.0217(6) 0.0226(6) 0.0017(4) -0.0061(5) -0.0085(5)
C13 0.0446(10) 0.0208(8) 0.0262(8) 0.0004(6) -0.0038(7) -0.0071(7)
N1 0.0209(13) 0.0232(13) 0.0236(13) -0.0017(10) -0.0019(10) -0.0043(10)
C14 0.0374(11) 0.0596(14) 0.0444(12) 0.0149(10) 0.0043(9) -0.0155(9)
C15 0.0274(9) 0.0435(11) 0.0420(11) 0.0018(8) 0.0036(8) -0.0057(7)
C16 0.0366(11) 0.0564(13) 0.0458(12) 0.0153(10) -0.0023(9) -0.0084(9)

loop_
_atom_type_symbol
_atom_type_description
_atom_type_scat_dispersion_real
_atom_type_scat_dispersion_imag
_atom_type_scat_source
C C 0.0033 0.0016 'International Tables Vol C Tables 4.2.6.8 and 6.1.1.4'
H H 0.0000 0.0000 'International Tables Vol C Tables 4.2.6.8 and 6.1.1.4'
N N 0.0061 0.0033 'International Tables Vol C Tables 4.2.6.8 and 6.1.1.4'
O O 0.0106 0.0060 'International Tables Vol C Tables 4.2.6.8 and 6.1.1.4'
S S 0.1246 0.1234 'International Tables Vol C Tables 4.2.6.8 and 6.1.1.4'
Ni Ni 0.3393 1.1124 'International Tables Vol C Tables 4.2.6.8 and 6.1.1.4'

loop_
_geom_angle_atom_site_label_1
_geom_angle_atom_site_label_2
_geom_angle_atom_site_label_3
_geom_angle
_geom_angle_site_symmetry_1
_geom_angle_site_symmetry_3
C1 S1 Ni1 102.35(7) . .
C3 C1 S1 121.28(17) . .
C3 C1 S2 115.91(17) . .
S1 C1 S2 122.73(12) . .
C2 S2 C1 97.66(10) . .
S3 C2 S4 123.52(15) . .
S3 C2 S2 123.88(14) . .
S4 C2 S2 112.60(13) . .
C2 S4 C3 97.68(11) . .
C1 C3 S5 121.09(17) . .
C1 C3 S4 116.14(17) . .
S5 C3 S4 122.75(12) . .
C3 S5 Ni1 102.25(7) . .
S1 Ni1 S1 180.0 2 .
S1 Ni1 S5 92.929(19) 2 2
S1 Ni1 S5 87.070(19) . 2
S1 Ni1 S5 87.071(19) 2 .
S1 Ni1 S5 92.930(19) . .
S5 Ni1 S5 180.0 2 .
O1 C4 C13 108.43(15) . 2_656
O1 C4 H1 110.0 . .
C13 C4 H1 110.0 2_656 .
O1 C4 H2 110.0 . .
C13 C4 H2 110.0 2_656 .
H1 C4 H2 108.4 . .
C4 O1 C5 113.33(13) . .
O1 C5 C10 107.17(13) . .
O1 C5 C6 112.06(14) . .
C10 C5 C6 110.93(13) . .
O1 C5 H3 108.9 . .
C10 C5 H3 108.9 . .
C6 C5 H3 108.9 . .
C7 C6 C5 110.96(15) . .
C7 C6 H4 109.4 . .
C5 C6 H4 109.4 . .
C7 C6 H5 109.4 . .
C5 C6 H5 109.4 . .
H4 C6 H5 108.0 . .
C8 C7 C6 110.25(16) . .
C8 C7 H6 109.6 . .
C6 C7 H6 109.6 . .
C8 C7 H7 109.6 . .
C6 C7 H7 109.6 . .
H6 C7 H7 108.1 . .
C9 C8 C7 110.86(15) . .
C9 C8 H8 109.5 . .
C7 C8 H8 109.5 . .
C9 C8 H9 109.5 . .
C7 C8 H9 109.5 . .
H8 C8 H9 108.1 . .
C8 C9 C10 112.45(14) . .
C8 C9 H10 109.1 . .
C10 C9 H10 109.1 . .
C8 C9 H11 109.1 . .
C10 C9 H11 109.1 . .
H10 C9 H11 107.8 . .
O2 C10 C5 105.90(12) . .
O2 C10 C9 112.40(13) . .
C5 C10 C9 111.17(14) . .
O2 C10 H12 109.1 . .
C5 C10 H12 109.1 . .
C9 C10 H12 109.1 . .
C11 O2 C10 113.39(12) . .
O2 C11 C12 108.61(14) . .
O2 C11 H13 110.0 . .
C12 C11 H13 110.0 . .
O2 C11 H14 110.0 . .
C12 C11 H14 110.0 . .
H13 C11 H14 108.3 . .
O3 C12 C11 109.54(14) . .
O3 C12 H15 109.8 . .
C11 C12 H15 109.8 . .
O3 C12 H16 109.8 . .
C11 C12 H16 109.8 . .
H15 C12 H16 108.2 . .
C12 O3 C13 111.75(13) . .
O3 C13 C4 109.25(14) . 2_656
O3 C13 H17 109.8 . .
C4 C13 H17 109.8 2_656 .
O3 C13 H18 109.8 . .
C4 C13 H18 109.8 2_656 .
H17 C13 H18 108.3 . .
C15 N1 H1A 109.5 . .
C15 N1 H1B 109.5 . .
H1A N1 H1B 109.5 . .
C15 N1 H1C 109.5 . .
H1A N1 H1C 109.5 . .
H1B N1 H1C 109.5 . .
C15 C14 C16 120.52(18) . 2_556
C15 C14 H19 119.7 . .
C16 C14 H19 119.7 2_556 .
C14 C15 C16 120.32(19) . .
C14 C15 N1 121.54(18) . .
C16 C15 N1 118.0(2) . .
C15 C16 C14 119.2(2) . 2_556
C15 C16 H20 120.4 . .
C14 C16 H20 120.4 2_556 .

loop_
_geom_bond_atom_site_label_1
_geom_bond_atom_site_label_2
_geom_bond_distance
_geom_bond_site_symmetry_2
S1 C1 1.722(2) .
S1 Ni1 2.1657(5) .
C1 C3 1.360(3) .
C1 S2 1.754(2) .
S2 C2 1.742(3) .
C2 S3 1.642(2) .
C2 S4 1.741(2) .
S4 C3 1.751(2) .
C3 S5 1.723(2) .
S5 Ni1 2.1717(5) .
Ni1 S1 2.1657(5) 2
Ni1 S5 2.1716(5) 2
C4 O1 1.430(2) .
C4 C13 1.504(2) 2_656
C4 H1 0.9900 .
C4 H2 0.9900 .
O1 C5 1.4390(19) .
C5 C10 1.520(2) .
C5 C6 1.529(2) .
C5 H3 1.0000 .
C6 C7 1.524(3) .
C6 H4 0.9900 .
C6 H5 0.9900 .
C7 C8 1.523(3) .
C7 H6 0.9900 .
C7 H7 0.9900 .
C8 C9 1.522(2) .
C8 H8 0.9900 .
C8 H9 0.9900 .
C9 C10 1.529(2) .
C9 H10 0.9900 .
C9 H11 0.9900 .
C10 O2 1.4411(18) .
C10 H12 1.0000 .
O2 C11 1.423(2) .
C11 C12 1.501(2) .
C11 H13 0.9900 .
C11 H14 0.9900 .
C12 O3 1.424(2) .
C12 H15 0.9900 .
C12 H16 0.9900 .
O3 C13 1.4272(19) .
C13 C4 1.504(2) 2_656
C13 H17 0.9900 .
C13 H18 0.9900 .
N1 C15 1.554(3) .
N1 H1A 0.9100 .
N1 H1B 0.9100 .
N1 H1C 0.9100 .
C14 C15 1.376(3) .
C14 C16 1.398(3) 2_556
C14 H19 0.9500 .
C15 C16 1.385(3) .
C16 C14 1.398(3) 2_556
C16 H20 0.9500 .
